data_4322986
loop_
_publ_author_name
'Scott Chadwick'
'Ulrich Englich'
'Bruce Noll'
'Karin Ruhlandt-Senge'

_publ_section_title
;
 Syntheses and Structure Determinations of Calcium Thiolates
;
_journal_name_full 'Inorganic Chemistry'
_journal_page_first 4718
_journal_page_last 4725
_journal_paper_doi 10.1021/ic980086l
_journal_volume 37
_journal_year 1998
_chemical_formula_sum 'C56 H107 Ca N3 O8 S2'
_chemical_formula_weight 1054.65
_space_group_IT_number 14
_symmetry_cell_setting monoclinic
_symmetry_space_group_name_Hall '-P 2ybc'
_symmetry_space_group_name_H-M 'P 1 21/c 1'
_atom_sites_solution_hydrogens geom
_atom_sites_solution_primary direct
_atom_sites_solution_secondary difmap
_audit_creation_method SHELXL
_cell_angle_alpha 90.00
_cell_angle_beta 116.0530(10)
_cell_angle_gamma 90.00
_cell_formula_units_Z 4
_cell_length_a 20.3908(2)
_cell_length_b 18.1902(2)
_cell_length_c 18.9865(2)
_cell_measurement_reflns_used 8178
_cell_measurement_temperature 150(2)
_cell_volume 6326.75(13)
_computing_cell_refinement 'Siemens SAINT'
_computing_data_collection 'Siemens SMART'
_computing_data_reduction 'Siemens SAINT'
_computing_molecular_graphics 'Siemens SHELXTL'
_computing_publication_material 'Siemens SHELXTL'
_computing_structure_refinement 'SHELXL-93 (Sheldrick, 1993)'
_computing_structure_solution 'SHELXS-86 (Sheldrick, 1990)'
_diffrn_ambient_temperature 150(2)
_diffrn_measurement_device 'Siemens SMART CCD'
_diffrn_measurement_method \w
_diffrn_radiation_monochromator graphite
_diffrn_radiation_source 'fine-focus sealed tube'
_diffrn_radiation_type MoK\a
_diffrn_radiation_wavelength 0.71073
_diffrn_reflns_av_R_equivalents 0.0680
_diffrn_reflns_av_sigmaI/netI 0.1202
_diffrn_reflns_limit_h_max 27
_diffrn_reflns_limit_h_min -21
_diffrn_reflns_limit_k_max 24
_diffrn_reflns_limit_k_min -18
_diffrn_reflns_limit_l_max 18
_diffrn_reflns_limit_l_min -25
_diffrn_reflns_number 37253
_diffrn_reflns_theta_max 28.32
_diffrn_reflns_theta_min 1.11
_diffrn_standards_decay_% No
_exptl_absorpt_coefficient_mu 0.214
_exptl_absorpt_correction_T_max 0.862
_exptl_absorpt_correction_T_min 0.749
_exptl_absorpt_correction_type SADABS
_exptl_crystal_colour colorless
_exptl_crystal_density_diffrn 1.107
_exptl_crystal_description block
_exptl_crystal_F_000 2320
_exptl_crystal_size_max 0.20
_exptl_crystal_size_mid 0.15
_exptl_crystal_size_min 0.15
_refine_diff_density_max 0.665
_refine_diff_density_min -0.460
_refine_diff_density_rms 0.063
_refine_ls_extinction_method none
_refine_ls_goodness_of_fit_all 1.028
_refine_ls_goodness_of_fit_obs 1.204
_refine_ls_hydrogen_treatment riding
_refine_ls_matrix_type full
_refine_ls_number_parameters 712
_refine_ls_number_reflns 14753
_refine_ls_number_restraints 430
_refine_ls_restrained_S_all 1.019
_refine_ls_restrained_S_obs 1.169
_refine_ls_R_factor_all 0.1916
_refine_ls_R_factor_obs 0.0985
_refine_ls_shift/esd_max 0.061
_refine_ls_shift/esd_mean 0.001
_refine_ls_structure_factor_coef Fsqd
_refine_ls_weighting_details 'w=1/[\s^2^(Fo^2^)+(0.0847P)^2^+7.8968P] where P=(Fo^2^+2Fc^2^)/3'
_refine_ls_weighting_scheme calc
_refine_ls_wR_factor_all 0.2384
_refine_ls_wR_factor_obs 0.1965
_reflns_number_observed 7550
_reflns_number_total 14754
_reflns_observed_criterion >2sigma(I)
_cod_data_source_file ic980086l_2.cif
_cod_data_source_block Compound_2
_cod_depositor_comments
;
The following automatic conversions were performed:

'_refine_ls_weighting_scheme' value 'calc
w=1/[\s^2^(Fo^2^)+(0.0847P)^2^+7.8968P] where P=(Fo^2^+2Fc^2^)/3' was
changed to 'calc'. New tag '_refine_ls_weighting_details' was
created. The value of the new tag was set to
'w=1/[\s^2^(Fo^2^)+(0.0847P)^2^+7.8968P] where P=(Fo^2^+2Fc^2^)/3'.

Automatic conversion script
Id: cif_fix_values 3143 2015-03-26 13:38:13Z robertas 
;
_cod_original_cell_volume 6326.75(11)
_cod_database_code 4322986

loop_
_symmetry_equiv_pos_as_xyz
'x, y, z'
'-x, y+1/2, -z+1/2'
'-x, -y, -z'
'x, -y-1/2, z-1/2'

loop_
_atom_site_aniso_label
_atom_site_aniso_U_11
_atom_site_aniso_U_22
_atom_site_aniso_U_33
_atom_site_aniso_U_23
_atom_site_aniso_U_13
_atom_site_aniso_U_12
Ca1 0.0365(4) 0.0350(4) 0.0329(4) -0.0065(3) 0.0192(3) -0.0100(3)
S1 0.0535(6) 0.0425(6) 0.0477(6) -0.0096(5) 0.0374(5) -0.0106(5)
C1 0.032(2) 0.027(2) 0.033(2) 0.0026(15) 0.020(2) 0.0076(15)
C2 0.034(2) 0.023(2) 0.034(2) 0.0046(15) 0.016(2) 0.0053(15)
C3 0.046(2) 0.034(2) 0.028(2) 0.002(2) 0.020(2) 0.010(2)
C4 0.041(2) 0.038(2) 0.037(2) 0.012(2) 0.025(2) 0.010(2)
C5 0.031(2) 0.031(2) 0.049(2) 0.009(2) 0.022(2) 0.005(2)
C6 0.031(2) 0.025(2) 0.036(2) 0.004(2) 0.016(2) 0.0052(15)
C7 0.038(2) 0.033(2) 0.037(2) -0.003(2) 0.014(2) -0.003(2)
C8 0.048(2) 0.034(2) 0.049(2) -0.002(2) 0.018(2) -0.007(2)
C9 0.033(2) 0.052(3) 0.064(3) 0.003(2) 0.008(2) 0.003(2)
C10 0.074(3) 0.068(3) 0.044(3) -0.015(2) 0.020(2) -0.025(3)
C11 0.054(3) 0.062(3) 0.055(3) 0.013(2) 0.039(2) 0.011(2)
C12 0.068(3) 0.121(5) 0.078(4) 0.024(3) 0.052(3) 0.038(3)
C13 0.105(4) 0.115(5) 0.143(5) 0.067(4) 0.107(4) 0.035(4)
C14 0.095(4) 0.177(7) 0.089(4) -0.041(4) 0.075(4) -0.019(4)
C15 0.033(2) 0.033(2) 0.040(2) -0.003(2) 0.016(2) 0.000(2)
C16 0.046(2) 0.045(3) 0.078(3) -0.016(2) 0.028(2) -0.010(2)
C17 0.056(3) 0.051(3) 0.035(2) -0.004(2) 0.010(2) 0.012(2)
C18 0.039(2) 0.035(2) 0.046(2) -0.009(2) 0.017(2) 0.002(2)
S2 0.0534(6) 0.0545(7) 0.0543(6) -0.0181(5) 0.0354(5) -0.0298(5)
C19 0.030(2) 0.035(2) 0.034(2) 0.004(2) 0.014(2) -0.009(2)
C20 0.025(2) 0.034(2) 0.033(2) 0.001(2) 0.0107(15) -0.003(2)
C21 0.031(2) 0.034(2) 0.050(2) 0.003(2) 0.015(2) -0.007(2)
C22 0.036(2) 0.041(2) 0.066(3) 0.010(2) 0.029(2) 0.003(2)
C23 0.040(2) 0.044(2) 0.050(2) 0.009(2) 0.026(2) 0.008(2)
C24 0.035(2) 0.038(2) 0.035(2) 0.001(2) 0.013(2) 0.002(2)
C25 0.034(2) 0.037(2) 0.044(2) -0.004(2) 0.014(2) -0.008(2)
C26 0.043(2) 0.051(3) 0.046(2) 0.004(2) 0.025(2) 0.004(2)
C27 0.041(2) 0.062(3) 0.034(2) -0.009(2) 0.011(2) -0.007(2)
C28 0.064(3) 0.051(3) 0.075(3) -0.021(2) 0.035(3) -0.020(2)
C29 0.046(3) 0.051(3) 0.117(4) 0.016(3) 0.049(3) -0.001(2)
C30 0.084(4) 0.078(4) 0.167(6) 0.029(4) 0.086(4) -0.007(3)
C31 0.043(3) 0.100(5) 0.164(7) 0.009(4) 0.036(4) -0.017(3)
C32 0.105(4) 0.085(5) 0.293(10) -0.020(5) 0.154(6) -0.016(4)
C33 0.050(2) 0.040(2) 0.043(2) -0.002(2) 0.020(2) 0.001(2)
C34 0.074(3) 0.062(3) 0.073(3) -0.018(3) 0.038(3) 0.001(3)
C35 0.084(3) 0.037(2) 0.060(3) -0.003(2) 0.023(3) -0.008(2)
C36 0.064(3) 0.054(3) 0.044(3) -0.014(2) 0.019(2) -0.011(2)
N1 0.055(2) 0.056(3) 0.085(3) 0.019(2) 0.046(2) 0.009(2)
N2 0.049(2) 0.056(2) 0.045(2) -0.016(2) 0.029(2) -0.020(2)
N3 0.048(2) 0.049(2) 0.036(2) 0.004(2) 0.021(2) -0.009(2)
O1 0.045(3) 0.060(2) 0.040(2) -0.005(2) 0.019(2) 0.024(2)
C37 0.048(4) 0.068(4) 0.077(6) 0.015(4) 0.036(4) 0.025(4)
C38 0.038(3) 0.067(5) 0.165(8) 0.023(5) 0.049(5) 0.001(3)
O2 0.030(2) 0.062(2) 0.069(3) -0.008(2) -0.001(2) -0.003(2)
C39 0.077(4) 0.060(4) 0.073(6) -0.013(4) -0.039(4) -0.006(3)
C40 0.164(8) 0.056(4) 0.037(3) -0.001(3) -0.002(4) -0.008(5)
O3 0.109(3) 0.049(2) 0.033(2) -0.0034(14) 0.029(2) -0.004(2)
C41 0.145(5) 0.087(4) 0.073(4) -0.043(3) 0.089(4) -0.058(4)
C42 0.068(4) 0.086(4) 0.081(5) -0.062(4) 0.060(4) -0.034(3)
O4 0.053(2) 0.058(2) 0.042(3) -0.033(2) 0.038(2) -0.019(2)
C43 0.062(4) 0.041(3) 0.096(6) -0.015(4) 0.052(4) 0.008(3)
C44 0.043(4) 0.045(3) 0.072(5) 0.001(3) 0.027(3) 0.010(3)
O5 0.033(2) 0.044(2) 0.049(2) 0.001(2) 0.023(2) 0.006(2)
C45 0.040(4) 0.044(4) 0.046(3) 0.016(3) 0.008(3) 0.005(3)
C46 0.051(4) 0.056(4) 0.028(3) 0.007(3) 0.015(3) -0.016(3)
O6 0.045(2) 0.038(3) 0.031(2) 0.002(2) 0.021(2) -0.006(2)
C47 0.047(3) 0.053(4) 0.038(3) -0.022(3) 0.025(3) -0.018(3)
C48 0.053(4) 0.043(3) 0.062(4) -0.018(3) 0.038(4) -0.009(3)
O11 0.045(3) 0.060(2) 0.040(2) -0.005(2) 0.019(2) 0.024(2)
C137 0.048(4) 0.068(4) 0.077(6) 0.015(4) 0.036(4) 0.025(4)
C138 0.038(3) 0.067(5) 0.165(8) 0.023(5) 0.049(5) 0.001(3)
O12 0.030(2) 0.062(2) 0.069(3) -0.008(2) -0.001(2) -0.003(2)
C139 0.077(4) 0.060(4) 0.073(6) -0.013(4) -0.039(4) -0.006(3)
C140 0.164(8) 0.056(4) 0.037(3) -0.001(3) -0.002(4) -0.008(5)
O13 0.109(3) 0.049(2) 0.033(2) -0.0034(14) 0.029(2) -0.004(2)
C141 0.145(5) 0.087(4) 0.073(4) -0.043(3) 0.089(4) -0.058(4)
C142 0.068(4) 0.086(4) 0.081(5) -0.062(4) 0.060(4) -0.034(3)
O14 0.053(2) 0.058(2) 0.042(3) -0.033(2) 0.038(2) -0.019(2)
C143 0.062(4) 0.041(3) 0.096(6) -0.015(4) 0.052(4) 0.008(3)
C144 0.043(4) 0.045(3) 0.072(5) 0.001(3) 0.027(3) 0.010(3)
O15 0.033(2) 0.044(2) 0.049(2) 0.001(2) 0.023(2) 0.006(2)
C145 0.040(4) 0.044(4) 0.046(3) 0.016(3) 0.008(3) 0.005(3)
C146 0.051(4) 0.056(4) 0.028(3) 0.007(3) 0.015(3) -0.016(3)
O16 0.045(2) 0.038(3) 0.031(2) 0.002(2) 0.021(2) -0.006(2)
C147 0.047(3) 0.053(4) 0.038(3) -0.022(3) 0.025(3) -0.018(3)
C148 0.053(4) 0.043(3) 0.062(4) -0.018(3) 0.038(4) -0.009(3)

loop_
_atom_site_label
_atom_site_type_symbol
_atom_site_fract_x
_atom_site_fract_y
_atom_site_fract_z
_atom_site_U_iso_or_equiv
_atom_site_thermal_displace_type
_atom_site_occupancy
_atom_site_calc_flag
_atom_site_refinement_flags
_atom_site_disorder_group
Ca1 Ca 0.66702(4) 1.14515(4) 0.02432(4) 0.0334(2) Uani 1 d . .
S1 S 0.49128(6) 0.57456(6) 0.37158(6) 0.0424(3) Uani 1 d . .
C1 C 0.5302(2) 0.5906(2) 0.3065(2) 0.0286(8) Uani 1 d . .
C2 C 0.5062(2) 0.5511(2) 0.2341(2) 0.0299(8) Uani 1 d . .
C3 C 0.5500(2) 0.5521(2) 0.1945(2) 0.0343(9) Uani 1 d . .
H3A H 0.5353(2) 0.5229(2) 0.1486(2) 0.041 Uiso 1 calc R .
C4 C 0.6133(2) 0.5929(2) 0.2176(2) 0.0359(9) Uani 1 d . .
C5 C 0.6306(2) 0.6377(2) 0.2825(2) 0.0357(9) Uani 1 d . .
H5A H 0.6719(2) 0.6691(2) 0.2977(2) 0.043 Uiso 1 calc R .
C6 C 0.5910(2) 0.6396(2) 0.3268(2) 0.0300(8) Uani 1 d . .
C7 C 0.4345(2) 0.5061(2) 0.1974(2) 0.0369(9) Uani 1 d . .
C8 C 0.4372(2) 0.4375(2) 0.2454(2) 0.0448(10) Uani 1 d . .
H8A H 0.4790(2) 0.4070(2) 0.2513(2) 0.067 Uiso 1 calc R .
H8B H 0.3920(2) 0.4093(2) 0.2183(2) 0.067 Uiso 1 calc R .
H8C H 0.4425(2) 0.4523(2) 0.2972(2) 0.067 Uiso 1 calc R .
C9 C 0.3692(2) 0.5554(2) 0.1869(3) 0.0542(12) Uani 1 d . .
H9A H 0.3684(2) 0.5989(2) 0.1561(3) 0.081 Uiso 1 calc R .
H9B H 0.3741(2) 0.5708(2) 0.2384(3) 0.081 Uiso 1 calc R .
H9C H 0.3237(2) 0.5278(2) 0.1595(3) 0.081 Uiso 1 calc R .
C10 C 0.4179(3) 0.4779(3) 0.1143(3) 0.0644(14) Uani 1 d . .
H10A H 0.4155(3) 0.5197(3) 0.0807(3) 0.097 Uiso 1 calc R .
H10B H 0.3711(3) 0.4519(3) 0.0922(3) 0.097 Uiso 1 calc R .
H10C H 0.4568(3) 0.4443(3) 0.1176(3) 0.097 Uiso 1 calc R .
C11 C 0.6631(2) 0.5893(3) 0.1761(3) 0.0514(11) Uani 1 d . .
C12 C 0.7386(3) 0.5628(4) 0.2336(3) 0.082(2) Uani 1 d . .
H12A H 0.7582(3) 0.5956(4) 0.2792(3) 0.123 Uiso 1 calc R .
H12B H 0.7711(3) 0.5630(4) 0.2079(3) 0.123 Uiso 1 calc R .
H12C H 0.7350(3) 0.5127(4) 0.2507(3) 0.123 Uiso 1 calc R .
C13 C 0.6708(3) 0.6659(4) 0.1473(4) 0.102(2) Uani 1 d . .
H13A H 0.6226(3) 0.6839(4) 0.1101(4) 0.153 Uiso 1 calc R .
H13B H 0.7029(3) 0.6634(4) 0.1212(4) 0.153 Uiso 1 calc R .
H13C H 0.6917(3) 0.6996(4) 0.1920(4) 0.153 Uiso 1 calc R .
C14 C 0.6331(3) 0.5380(4) 0.1055(4) 0.108(2) Uani 1 d . .
H14A H 0.5845(3) 0.5548(4) 0.0682(4) 0.162 Uiso 1 calc R .
H14B H 0.6297(3) 0.4880(4) 0.1228(4) 0.162 Uiso 1 calc R .
H14C H 0.6658(3) 0.5383(4) 0.0800(4) 0.162 Uiso 1 calc R .
C15 C 0.6172(2) 0.6940(2) 0.3968(2) 0.0354(9) Uani 1 d . .
C16 C 0.6746(2) 0.7491(2) 0.3956(3) 0.0557(12) Uani 1 d . .
H16A H 0.6542(2) 0.7760(2) 0.3459(3) 0.084 Uiso 1 calc R .
H16B H 0.7183(2) 0.7222(2) 0.4011(3) 0.084 Uiso 1 calc R .
H16C H 0.6878(2) 0.7839(2) 0.4392(3) 0.084 Uiso 1 calc R .
C17 C 0.6519(2) 0.6536(2) 0.4756(2) 0.0513(12) Uani 1 d . .
H17A H 0.6920(2) 0.6226(2) 0.4776(2) 0.077 Uiso 1 calc R .
H17B H 0.6151(2) 0.6228(2) 0.4813(2) 0.077 Uiso 1 calc R .
H17C H 0.6709(2) 0.6896(2) 0.5184(2) 0.077 Uiso 1 calc R .
C18 C 0.5540(2) 0.7430(2) 0.3933(2) 0.0406(10) Uani 1 d . .
H18A H 0.5319(2) 0.7687(2) 0.3429(2) 0.061 Uiso 1 calc R .
H18B H 0.5728(2) 0.7790(2) 0.4360(2) 0.061 Uiso 1 calc R .
H18C H 0.5170(2) 0.7123(2) 0.3989(2) 0.061 Uiso 1 calc R .
S2 S 0.17701(6) 0.79578(6) 0.10390(7) 0.0498(3) Uani 1 d . .
C19 C 0.0997(2) 0.7563(2) 0.1091(2) 0.0332(9) Uani 1 d . .
C20 C 0.0706(2) 0.6871(2) 0.0721(2) 0.0313(8) Uani 1 d . .
C21 C 0.0110(2) 0.6575(2) 0.0798(2) 0.0390(10) Uani 1 d . .
H21A H -0.0069(2) 0.6110(2) 0.0566(2) 0.047 Uiso 1 calc R .
C22 C -0.0233(2) 0.6917(2) 0.1189(3) 0.0456(11) Uani 1 d . .
C23 C 0.0050(2) 0.7590(2) 0.1534(2) 0.0427(10) Uani 1 d . .
H23A H -0.0181(2) 0.7837(2) 0.1805(2) 0.051 Uiso 1 calc R .
C24 C 0.0651(2) 0.7920(2) 0.1506(2) 0.0368(9) Uani 1 d . .
C25 C 0.0997(2) 0.6441(2) 0.0213(2) 0.0394(9) Uani 1 d . .
C26 C 0.1798(2) 0.6205(2) 0.0683(2) 0.0446(10) Uani 1 d . .
H26A H 0.1848(2) 0.5915(2) 0.1139(2) 0.067 Uiso 1 calc R .
H26B H 0.2109(2) 0.6643(2) 0.0861(2) 0.067 Uiso 1 calc R .
H26C H 0.1949(2) 0.5907(2) 0.0349(2) 0.067 Uiso 1 calc R .
C27 C 0.0883(2) 0.6900(2) -0.0512(2) 0.0476(11) Uani 1 d . .
H27A H 0.0368(2) 0.7038(2) -0.0794(2) 0.071 Uiso 1 calc R .
H27B H 0.1025(2) 0.6609(2) -0.0857(2) 0.071 Uiso 1 calc R .
H27C H 0.1184(2) 0.7344(2) -0.0346(2) 0.071 Uiso 1 calc R .
C28 C 0.0585(3) 0.5715(3) -0.0108(3) 0.0619(13) Uani 1 d . .
H28A H 0.0638(3) 0.5397(3) 0.0331(3) 0.093 Uiso 1 calc R .
H28B H 0.0788(3) 0.5467(3) -0.0426(3) 0.093 Uiso 1 calc R .
H28C H 0.0067(3) 0.5819(3) -0.0432(3) 0.093 Uiso 1 calc R .
C29 C -0.0905(2) 0.6567(3) 0.1228(4) 0.0665(15) Uani 1 d . .
C30 C -0.0673(3) 0.5863(3) 0.1701(4) 0.098(2) Uani 1 d . .
H30A H -0.0420(3) 0.5545(3) 0.1482(4) 0.148 Uiso 1 calc R .
H30B H -0.1105(3) 0.5609(3) 0.1679(4) 0.148 Uiso 1 calc R .
H30C H -0.0343(3) 0.5981(3) 0.2247(4) 0.148 Uiso 1 calc R .
C31 C -0.1467(3) 0.6331(4) 0.0390(4) 0.106(2) Uani 1 d . .
H31A H -0.1235(3) 0.5987(4) 0.0171(4) 0.158 Uiso 1 calc R .
H31B H -0.1636(3) 0.6766(4) 0.0053(4) 0.158 Uiso 1 calc R .
H31C H -0.1885(3) 0.6091(4) 0.0420(4) 0.158 Uiso 1 calc R .
C32 C -0.1292(3) 0.7082(4) 0.1518(5) 0.137(3) Uani 1 d . .
H32A H -0.1428(3) 0.7525(4) 0.1191(5) 0.205 Uiso 1 calc R .
H32B H -0.0971(3) 0.7217(4) 0.2062(5) 0.205 Uiso 1 calc R .
H32C H -0.1733(3) 0.6845(4) 0.1494(5) 0.205 Uiso 1 calc R .
C33 C 0.0912(2) 0.8668(2) 0.1951(2) 0.0440(10) Uani 1 d . .
C34 C 0.0418(3) 0.8926(3) 0.2323(3) 0.0678(14) Uani 1 d . .
H34A H -0.0082(3) 0.8989(3) 0.1912(3) 0.102 Uiso 1 calc R .
H34B H 0.0598(3) 0.9396(3) 0.2590(3) 0.102 Uiso 1 calc R .
H34C H 0.0422(3) 0.8559(3) 0.2702(3) 0.102 Uiso 1 calc R .
C35 C 0.0901(3) 0.9292(2) 0.1407(3) 0.0633(14) Uani 1 d . .
H35A H 0.0408(3) 0.9341(2) 0.0978(3) 0.095 Uiso 1 calc R .
H35B H 0.1246(3) 0.9183(2) 0.1190(3) 0.095 Uiso 1 calc R .
H35C H 0.1040(3) 0.9754(2) 0.1703(3) 0.095 Uiso 1 calc R .
C36 C 0.1676(2) 0.8584(3) 0.2623(3) 0.0561(12) Uani 1 d . .
H36A H 0.1676(2) 0.8182(3) 0.2967(3) 0.084 Uiso 1 calc R .
H36B H 0.1818(2) 0.9043(3) 0.2924(3) 0.084 Uiso 1 calc R .
H36C H 0.2024(2) 0.8473(3) 0.2410(3) 0.084 Uiso 1 calc R .
N1 N 0.65563(9) 1.02781(14) 0.08898(12) 0.0596(11) Uani 1 d D .
N2 N 0.74120(9) 1.2482(2) 0.01425(10) 0.0471(9) Uani 1 d D .
N3 N 0.53324(13) 1.10840(10) -0.03562(13) 0.0436(9) Uani 1 d D .
H1A H 0.6260(4) 1.0315(24) 0.1114(7) 0.061(14) Uiso 1 d D .
H1B H 0.6965(5) 1.0080(16) 0.1237(19) 0.090(18) Uiso 1 d D .
H1C H 0.6382(25) 0.9907(10) 0.0561(16) 0.130(26) Uiso 1 d D .
H2A H 0.7736(8) 1.2626(17) 0.0609(9) 0.050(12) Uiso 1 d D .
H2B H 0.7682(4) 1.2392(22) -0.0104(8) 0.056(13) Uiso 1 d D .
H2C H 0.7066(6) 1.2810(11) -0.0092(37) 0.165(32) Uiso 1 d D .
H3B H 0.5282(24) 1.0626(6) -0.0524(19) 0.076(17) Uiso 1 d D .
H3C H 0.5060(14) 1.1404(14) -0.0713(17) 0.066(15) Uiso 1 d D .
H3D H 0.5140(15) 1.1087(30) -0.0022(14) 0.097(19) Uiso 1 d D .
O1 O 0.72267(10) 1.0589(2) -0.0304(2) 0.0485(11) Uani 0.685(2) d PD 1
C37 C 0.79588(14) 1.0324(2) 0.0034(3) 0.061(2) Uani 0.685(2) d PD 1
H37A H 0.81577(14) 1.0355(2) -0.0356(3) 0.073 Uiso 0.685(2) calc PR 1
H37B H 0.79668(14) 0.9802(2) 0.0185(3) 0.073 Uiso 0.685(2) calc PR 1
C38 C 0.84148(12) 1.0762(4) 0.0730(3) 0.088(3) Uani 0.685(2) d PD 1
H38A H 0.88341(12) 1.0462(4) 0.1088(3) 0.106 Uiso 0.685(2) calc PR 1
H38B H 0.86091(12) 1.1195(4) 0.0567(3) 0.106 Uiso 0.685(2) calc PR 1
O2 O 0.8008(2) 1.1004(2) 0.1135(2) 0.0619(12) Uani 0.685(2) d PD 1
C39 C 0.84140(12) 1.1384(5) 0.1854(3) 0.096(3) Uani 0.685(2) d PD 1
H39A H 0.85979(12) 1.1858(5) 0.1755(3) 0.115 Uiso 0.685(2) calc PR 1
H39B H 0.88350(12) 1.1085(5) 0.2209(3) 0.115 Uiso 0.685(2) calc PR 1
C40 C 0.79038(15) 1.1509(4) 0.2200(3) 0.102(3) Uani 0.685(2) d PD 1
H40A H 0.77774(15) 1.1031(4) 0.2359(3) 0.123 Uiso 0.685(2) calc PR 1
H40B H 0.81442(15) 1.1816(4) 0.2676(3) 0.123 Uiso 0.685(2) calc PR 1
O3 O 0.72526(11) 1.1863(3) 0.1661(3) 0.0646(10) Uani 0.685(2) d PD 1
C41 C 0.6765(3) 1.2148(2) 0.1950(4) 0.087(2) Uani 0.685(2) d PD 1
H41A H 0.7034(3) 1.2249(2) 0.2518(4) 0.104 Uiso 0.685(2) calc PR 1
H41B H 0.6379(3) 1.1782(2) 0.1870(4) 0.104 Uiso 0.685(2) calc PR 1
C42 C 0.6433(5) 1.2831(2) 0.1528(2) 0.069(2) Uani 0.685(2) d PD 1
H42A H 0.6088(5) 1.3041(2) 0.1712(2) 0.082 Uiso 0.685(2) calc PR 1
H42B H 0.6811(5) 1.3202(2) 0.1593(2) 0.082 Uiso 0.685(2) calc PR 1
O4 O 0.6062(2) 1.2594(2) 0.0733(2) 0.0449(10) Uani 0.685(2) d PD 1
C43 C 0.5697(3) 1.3215(2) 0.0268(2) 0.060(2) Uani 0.685(2) d PD 1
H43A H 0.6058(3) 1.3589(2) 0.0289(2) 0.072 Uiso 0.685(2) calc PR 1
H43B H 0.5371(3) 1.3439(2) 0.0470(2) 0.072 Uiso 0.685(2) calc PR 1
C44 C 0.52682(11) 1.2966(3) -0.0545(2) 0.053(2) Uani 0.685(2) d PD 1
H44A H 0.49011(11) 1.2597(3) -0.0571(2) 0.063 Uiso 0.685(2) calc PR 1
H44B H 0.50113(11) 1.3385(3) -0.0887(2) 0.063 Uiso 0.685(2) calc PR 1
O5 O 0.5773(2) 1.2648(2) -0.07909(13) 0.0405(10) Uani 0.685(2) d PD 1
C45 C 0.54264(12) 1.2494(3) -0.1610(2) 0.047(2) Uani 0.685(2) d PD 1
H45A H 0.52688(12) 1.2955(3) -0.1916(2) 0.057 Uiso 0.685(2) calc PR 1
H45B H 0.49934(12) 1.2177(3) -0.1743(2) 0.057 Uiso 0.685(2) calc PR 1
C46 C 0.5977(2) 1.21130(13) -0.1782(3) 0.046(2) Uani 0.685(2) d PD 1
H46A H 0.5769(2) 1.19926(13) -0.2348(3) 0.055 Uiso 0.685(2) calc PR 1
H46B H 0.6405(2) 1.24369(13) -0.1652(3) 0.055 Uiso 0.685(2) calc PR 1
O6 O 0.61980(13) 1.14549(15) -0.1330(2) 0.0362(10) Uani 0.685(2) d PD 1
C47 C 0.6552(3) 1.09395(14) -0.1614(2) 0.0438(14) Uani 0.685(2) d PD 1
H47A H 0.6985(3) 1.11668(14) -0.1633(2) 0.053 Uiso 0.685(2) calc PR 1
H47B H 0.6215(3) 1.07746(14) -0.2148(2) 0.053 Uiso 0.685(2) calc PR 1
C48 C 0.6773(3) 1.0312(2) -0.1068(2) 0.048(2) Uani 0.685(2) d PD 1
H48A H 0.6338(3) 1.0069(2) -0.1072(2) 0.058 Uiso 0.685(2) calc PR 1
H48B H 0.7045(3) 0.9948(2) -0.1225(2) 0.058 Uiso 0.685(2) calc PR 1
O11 O 0.7566(2) 1.0576(4) -0.0095(2) 0.0485(11) Uani 0.315(2) d PD 2
C137 C 0.8270(3) 1.0330(2) 0.0453(6) 0.061(2) Uani 0.315(2) d PD 2
H13D H 0.8581(3) 1.0227(2) 0.0185(6) 0.073 Uiso 0.315(2) calc PR 2
H13E H 0.8231(3) 0.9878(2) 0.0722(6) 0.073 Uiso 0.315(2) calc PR 2
C138 C 0.85770(13) 1.0938(6) 0.1016(4) 0.088(3) Uani 0.315(2) d PD 2
H13F H 0.90813(13) 1.0827(6) 0.1409(4) 0.106 Uiso 0.315(2) calc PR 2
H13G H 0.85756(13) 1.1404(6) 0.0747(4) 0.106 Uiso 0.315(2) calc PR 2
O12 O 0.8088(4) 1.0969(3) 0.1369(4) 0.0619(12) Uani 0.315(2) d PD 2
C139 C 0.83298(13) 1.1381(10) 0.2078(6) 0.096(3) Uani 0.315(2) d PD 2
H13H H 0.85148(13) 1.1867(10) 0.2013(6) 0.115 Uiso 0.315(2) calc PR 2
H13I H 0.87306(13) 1.1116(10) 0.2509(6) 0.115 Uiso 0.315(2) calc PR 2
C140 C 0.7708(3) 1.1476(5) 0.2268(5) 0.102(3) Uani 0.315(2) d PD 2
H14D H 0.7485(3) 1.0999(5) 0.2290(5) 0.123 Uiso 0.315(2) calc PR 2
H14E H 0.7853(3) 1.1740(5) 0.2771(5) 0.123 Uiso 0.315(2) calc PR 2
O13 O 0.72325(13) 1.1908(6) 0.1617(5) 0.0646(10) Uani 0.315(2) d PD 2
C141 C 0.6722(5) 1.2213(4) 0.1862(6) 0.087(2) Uani 0.315(2) d PD 2
H14F H 0.6975(5) 1.2429(4) 0.2393(6) 0.104 Uiso 0.315(2) calc PR 2
H14G H 0.6374(5) 1.1834(4) 0.1865(6) 0.104 Uiso 0.315(2) calc PR 2
C142 C 0.6343(13) 1.2785(5) 0.1274(3) 0.069(2) Uani 0.315(2) d PD 2
H14H H 0.5949(13) 1.2986(5) 0.1390(3) 0.082 Uiso 0.315(2) calc PR 2
H14I H 0.6695(13) 1.3189(5) 0.1359(3) 0.082 Uiso 0.315(2) calc PR 2
O14 O 0.6027(6) 1.2603(2) 0.0462(3) 0.0449(10) Uani 0.315(2) d PD 2
C143 C 0.5777(8) 1.3217(3) -0.0056(3) 0.060(2) Uani 0.315(2) d PD 2
H14J H 0.6189(8) 1.3553(3) 0.0036(3) 0.072 Uiso 0.315(2) calc PR 2
H14K H 0.5403(8) 1.3492(3) 0.0036(3) 0.072 Uiso 0.315(2) calc PR 2
C144 C 0.54623(15) 1.2937(5) -0.0866(4) 0.053(2) Uani 0.315(2) d PD 2
H14L H 0.50230(15) 1.2638(5) -0.0974(4) 0.063 Uiso 0.315(2) calc PR 2
H14M H 0.53199(15) 1.3352(5) -0.1242(4) 0.063 Uiso 0.315(2) calc PR 2
O15 O 0.6007(3) 1.2500(4) -0.0943(3) 0.0405(10) Uani 0.315(2) d PD 2
C145 C 0.5745(2) 1.2244(5) -0.1730(4) 0.047(2) Uani 0.315(2) d PD 2
H14N H 0.5738(2) 1.2648(5) -0.2083(4) 0.057 Uiso 0.315(2) calc PR 2
H14O H 0.5245(2) 1.2044(5) -0.1920(4) 0.057 Uiso 0.315(2) calc PR 2
C146 C 0.6259(4) 1.1664(3) -0.1704(5) 0.046(2) Uani 0.315(2) d PD 2
H14P H 0.6104(4) 1.1450(3) -0.2233(5) 0.055 Uiso 0.315(2) calc PR 2
H14Q H 0.6754(4) 1.1874(3) -0.1531(5) 0.055 Uiso 0.315(2) calc PR 2
O16 O 0.6272(4) 1.1108(3) -0.1169(5) 0.0362(10) Uani 0.315(2) d PD 2
C147 C 0.6514(3) 1.0391(5) -0.1251(10) 0.0438(14) Uani 0.315(2) d PD 2
H14R H 0.6318(3) 1.0268(5) -0.1814(10) 0.053 Uiso 0.315(2) calc PR 2
H14S H 0.6319(3) 1.0028(5) -0.1003(10) 0.053 Uiso 0.315(2) calc PR 2
C148 C 0.7316(3) 1.0339(7) -0.0887(3) 0.048(2) Uani 0.315(2) d PD 2
H14T H 0.7470(3) 0.9826(7) -0.0905(3) 0.058 Uiso 0.315(2) calc PR 2
H14U H 0.7518(3) 1.0657(7) -0.1167(3) 0.058 Uiso 0.315(2) calc PR 2
O1S O 0.84517(9) 0.69750(13) 0.3886(3) 0.134(3) Uiso 0.60 d PD 1
C1S C 0.85186(9) 0.6437(2) 0.4439(3) 0.107(4) Uiso 0.60 d PD 1
H1SA H 0.80686(9) 0.6136(2) 0.4227(3) 0.128 Uiso 0.60 calc PR 1
H1SB H 0.85494(9) 0.6685(2) 0.4917(3) 0.128 Uiso 0.60 calc PR 1
C2S C 0.91523(14) 0.59394(12) 0.4668(3) 0.073(3) Uiso 0.60 d PD 1
H2SA H 0.90041(14) 0.54516(12) 0.4416(3) 0.087 Uiso 0.60 calc PR 1
H2SB H 0.94088(14) 0.58761(12) 0.5244(3) 0.087 Uiso 0.60 calc PR 1
C3S C 0.96257(13) 0.6352(2) 0.4358(3) 0.058(2) Uiso 0.60 d PD 1
H3SA H 1.01054(13) 0.6485(2) 0.4788(3) 0.070 Uiso 0.60 calc PR 1
H3SB H 0.97023(13) 0.6059(2) 0.3961(3) 0.070 Uiso 0.60 calc PR 1
C4S C 0.9178(2) 0.7012(3) 0.4005(5) 0.165(6) Uiso 0.60 d PD 1
H4SA H 0.9412(2) 0.7439(3) 0.4348(5) 0.198 Uiso 0.60 calc PR 1
H4SB H 0.9182(2) 0.7106(3) 0.3494(5) 0.198 Uiso 0.60 calc PR 1
O1T O 0.89630(12) 0.7120(3) 0.3509(3) 0.128(4) Uiso 0.40 d PD 2
C1T C 0.8913(2) 0.7124(2) 0.4220(3) 0.103(5) Uiso 0.40 d PD 2
H1TA H 0.8409(2) 0.7265(2) 0.4115(3) 0.124 Uiso 0.40 calc PR 2
H1TB H 0.9245(2) 0.7508(2) 0.4561(3) 0.124 Uiso 0.40 calc PR 2
C2T C 0.9091(4) 0.6421(3) 0.4655(4) 0.091(5) Uiso 0.40 d PD 2
H2TA H 0.8644(4) 0.6157(3) 0.4594(4) 0.109 Uiso 0.40 calc PR 2
H2TB H 0.9410(4) 0.6498(3) 0.5220(4) 0.109 Uiso 0.40 calc PR 2
C3T C 0.9490(5) 0.6007(3) 0.4258(5) 0.224(14) Uiso 0.40 d PD 2
H3TA H 1.0002(5) 0.5901(3) 0.4631(5) 0.269 Uiso 0.40 calc PR 2
H3TB H 0.9240(5) 0.5540(3) 0.4022(5) 0.269 Uiso 0.40 calc PR 2
C4T C 0.9450(4) 0.6536(4) 0.3650(4) 0.064(3) Uiso 0.40 d PD 2
H4TA H 0.9944(4) 0.6742(4) 0.3805(4) 0.077 Uiso 0.40 calc PR 2
H4TB H 0.9311(4) 0.6265(4) 0.3153(4) 0.077 Uiso 0.40 calc PR 2
O200 O 0.78651(10) 0.9176(2) 0.18423(13) 0.139(3) Uiso 0.65 d PD 1
C201 C 0.75035(13) 0.8684(3) 0.20462(14) 0.124(4) Uiso 0.65 d PD 1
H20A H 0.76220(13) 0.8180(3) 0.19430(14) 0.149 Uiso 0.65 calc PR 1
H20B H 0.69705(13) 0.8761(3) 0.17511(14) 0.149 Uiso 0.65 calc PR 1
C202 C 0.77607(11) 0.8806(4) 0.29524(13) 0.146(5) Uiso 0.65 d PD 1
H20C H 0.74117(11) 0.9121(4) 0.30482(13) 0.175 Uiso 0.65 calc PR 1
H20D H 0.78139(11) 0.8332(4) 0.32282(13) 0.175 Uiso 0.65 calc PR 1
C203 C 0.8443(2) 0.9160(4) 0.31961(14) 0.133(4) Uiso 0.65 d PD 1
H20E H 0.8840(2) 0.8864(4) 0.35938(14) 0.160 Uiso 0.65 calc PR 1
H20F H 0.8438(2) 0.9653(4) 0.34162(14) 0.160 Uiso 0.65 calc PR 1
C204 C 0.8534(2) 0.9221(5) 0.2414(2) 0.129(4) Uiso 0.65 d PD 1
H20G H 0.8761(2) 0.9696(5) 0.2392(2) 0.155 Uiso 0.65 calc PR 1
H20H H 0.8842(2) 0.8816(5) 0.2378(2) 0.155 Uiso 0.65 calc PR 1
O300 O 0.78957(10) 0.9612(3) 0.2355(6) 0.131(5) Uiso 0.35 d PD 2
C301 C 0.75158(13) 0.9109(2) 0.2519(6) 0.143(9) Uiso 0.35 d PD 2
H30D H 0.70366(13) 0.9029(2) 0.2065(6) 0.172 Uiso 0.35 calc PR 2
H30E H 0.74340(13) 0.9261(2) 0.2975(6) 0.172 Uiso 0.35 calc PR 2
C302 C 0.7995(3) 0.8388(2) 0.2712(8) 0.181(12) Uiso 0.35 d PD 2
H30F H 0.7970(3) 0.8113(2) 0.3150(8) 0.217 Uiso 0.35 calc PR 2
H30G H 0.7835(3) 0.8063(2) 0.2248(8) 0.217 Uiso 0.35 calc PR 2
C303 C 0.8707(3) 0.8660(3) 0.2927(8) 0.160(10) Uiso 0.35 d PD 2
H30H H 0.8906(3) 0.8471(3) 0.2571(8) 0.192 Uiso 0.35 calc PR 2
H30I H 0.9041(3) 0.8522(3) 0.3472(8) 0.192 Uiso 0.35 calc PR 2
C304 C 0.8592(2) 0.9519(3) 0.2841(6) 0.100(6) Uiso 0.35 d PD 2
H30J H 0.8708(2) 0.9747(3) 0.3356(6) 0.120 Uiso 0.35 calc PR 2
H30K H 0.8908(2) 0.9742(3) 0.2624(6) 0.120 Uiso 0.35 calc PR 2

loop_
_atom_type_symbol
_atom_type_description
_atom_type_scat_dispersion_real
_atom_type_scat_dispersion_imag
_atom_type_scat_source
C C 0.0033 0.0016 'International Tables Vol C Tables 4.2.6.8 and 6.1.1.4'
H H 0.0000 0.0000 'International Tables Vol C Tables 4.2.6.8 and 6.1.1.4'
O O 0.0106 0.0060 'International Tables Vol C Tables 4.2.6.8 and 6.1.1.4'
S S 0.1246 0.1234 'International Tables Vol C Tables 4.2.6.8 and 6.1.1.4'
Ca Ca 0.2262 0.3064 'International Tables Vol C Tables 4.2.6.8 and 6.1.1.4'
N N 0.0061 0.0033 'International Tables Vol C Tables 4.2.6.8 and 6.1.1.4'

loop_
_geom_angle_atom_site_label_1
_geom_angle_atom_site_label_2
_geom_angle_atom_site_label_3
_geom_angle
_geom_angle_site_symmetry_1
_geom_angle_site_symmetry_3
_geom_angle_publ_flag
O1 Ca1 N2 92.30(10) . . ?
N2 Ca1 O13 79.2(2) . . ?
N2 Ca1 O16 91.6(2) . . ?
O13 Ca1 O16 170.3(2) . . ?
O1 Ca1 N1 79.72(10) . . ?
N2 Ca1 N1 150.53(7) . . ?
O13 Ca1 N1 82.6(2) . . ?
O16 Ca1 N1 104.64(14) . . ?
O1 Ca1 O3 123.96(10) . . ?
N2 Ca1 O3 80.82(12) . . ?
N1 Ca1 O3 80.41(13) . . ?
O1 Ca1 N3 104.52(8) . . ?
N2 Ca1 N3 137.64(7) . . ?
O13 Ca1 N3 117.86(14) . . ?
O16 Ca1 N3 71.1(2) . . ?
N1 Ca1 N3 71.66(6) . . ?
O3 Ca1 N3 117.64(10) . . ?
N2 Ca1 O14 76.7(2) . . ?
O13 Ca1 O14 66.2(2) . . ?
O16 Ca1 O14 114.9(2) . . ?
N1 Ca1 O14 116.3(2) . . ?
N3 Ca1 O14 76.4(2) . . ?
O1 Ca1 O2 61.74(9) . . ?
N2 Ca1 O2 77.74(10) . . ?
N1 Ca1 O2 73.48(10) . . ?
O3 Ca1 O2 62.46(11) . . ?
N3 Ca1 O2 144.38(10) . . ?
N2 Ca1 O11 85.89(14) . . ?
O13 Ca1 O11 113.4(2) . . ?
O16 Ca1 O11 62.4(2) . . ?
N1 Ca1 O11 80.42(14) . . ?
N3 Ca1 O11 116.27(11) . . ?
O14 Ca1 O11 162.4(3) . . ?
O1 Ca1 O6 62.25(9) . . ?
N2 Ca1 O6 81.13(8) . . ?
N1 Ca1 O6 118.35(8) . . ?
O3 Ca1 O6 161.14(14) . . ?
N3 Ca1 O6 73.42(8) . . ?
O2 Ca1 O6 118.50(10) . . ?
O1 Ca1 O4 171.63(12) . . ?
N2 Ca1 O4 80.61(10) . . ?
N1 Ca1 O4 108.63(10) . . ?
O3 Ca1 O4 59.55(11) . . ?
N3 Ca1 O4 78.31(10) . . ?
O2 Ca1 O4 120.35(10) . . ?
O6 Ca1 O4 111.87(8) . . ?
N2 Ca1 O15 61.1(2) . . ?
O13 Ca1 O15 117.0(3) . . ?
O16 Ca1 O15 59.8(2) . . ?
N1 Ca1 O15 148.3(2) . . ?
N3 Ca1 O15 77.0(2) . . ?
O14 Ca1 O15 58.8(2) . . ?
O11 Ca1 O15 110.31(15) . . ?
N2 Ca1 O12 80.73(13) . . ?
O13 Ca1 O12 58.1(2) . . ?
O16 Ca1 O12 117.7(2) . . ?
N1 Ca1 O12 69.99(12) . . ?
N3 Ca1 O12 141.62(13) . . ?
O14 Ca1 O12 122.7(2) . . ?
O11 Ca1 O12 55.51(14) . . ?
O15 Ca1 O12 141.0(2) . . ?
O1 Ca1 O5 117.43(9) . . ?
N2 Ca1 O5 67.16(9) . . ?
N1 Ca1 O5 141.41(8) . . ?
O3 Ca1 O5 110.60(13) . . ?
N3 Ca1 O5 70.59(8) . . ?
O2 Ca1 O5 144.89(12) . . ?
O6 Ca1 O5 56.64(7) . . ?
O4 Ca1 O5 55.70(7) . . ?
C2 C1 C6 117.3(3) . . ?
C2 C1 S1 121.4(3) . . ?
C6 C1 S1 121.1(3) . . ?
C3 C2 C1 118.7(3) . . ?
C3 C2 C7 117.7(3) . . ?
C1 C2 C7 123.6(3) . . ?
C4 C3 C2 124.4(3) . . ?
C3 C4 C5 115.7(3) . . ?
C3 C4 C11 123.4(4) . . ?
C5 C4 C11 120.9(4) . . ?
C4 C5 C6 124.0(3) . . ?
C5 C6 C1 118.8(3) . . ?
C5 C6 C15 117.3(3) . . ?
C1 C6 C15 123.9(3) . . ?
C8 C7 C9 110.8(3) . . ?
C8 C7 C10 105.7(3) . . ?
C9 C7 C10 105.8(3) . . ?
C8 C7 C2 112.4(3) . . ?
C9 C7 C2 110.0(3) . . ?
C10 C7 C2 111.9(3) . . ?
C12 C11 C14 109.1(5) . . ?
C12 C11 C13 108.4(4) . . ?
C14 C11 C13 107.9(5) . . ?
C12 C11 C4 109.4(4) . . ?
C14 C11 C4 112.1(4) . . ?
C13 C11 C4 109.8(4) . . ?
C17 C15 C18 109.7(3) . . ?
C17 C15 C16 107.2(3) . . ?
C18 C15 C16 104.4(3) . . ?
C17 C15 C6 111.6(3) . . ?
C18 C15 C6 111.4(3) . . ?
C16 C15 C6 112.2(3) . . ?
C24 C19 C20 118.2(3) . . ?
C24 C19 S2 120.9(3) . . ?
C20 C19 S2 120.9(3) . . ?
C21 C20 C19 118.6(4) . . ?
C21 C20 C25 117.4(3) . . ?
C19 C20 C25 124.0(3) . . ?
C22 C21 C20 123.8(4) . . ?
C21 C22 C23 116.8(4) . . ?
C21 C22 C29 120.9(4) . . ?
C23 C22 C29 122.3(4) . . ?
C24 C23 C22 123.7(4) . . ?
C23 C24 C19 118.9(3) . . ?
C23 C24 C33 116.9(4) . . ?
C19 C24 C33 124.2(3) . . ?
C27 C25 C26 112.0(3) . . ?
C27 C25 C28 105.7(3) . . ?
C26 C25 C28 104.2(3) . . ?
C27 C25 C20 109.6(3) . . ?
C26 C25 C20 112.3(3) . . ?
C28 C25 C20 112.8(3) . . ?
C32 C29 C30 113.1(5) . . ?
C32 C29 C22 112.9(4) . . ?
C30 C29 C22 108.9(4) . . ?
C32 C29 C31 106.3(5) . . ?
C30 C29 C31 105.6(5) . . ?
C22 C29 C31 109.6(5) . . ?
C36 C33 C35 110.3(4) . . ?
C36 C33 C34 106.3(4) . . ?
C35 C33 C34 105.4(4) . . ?
C36 C33 C24 110.1(3) . . ?
C35 C33 C24 112.3(3) . . ?
C34 C33 C24 112.2(4) . . ?
C37 O1 C48 114.9(4) . . ?
C37 O1 Ca1 128.5(2) . . ?
C48 O1 Ca1 116.7(3) . . ?
O1 C37 C38 110.1(3) . . ?
O2 C38 C37 111.3(3) . . ?
C38 O2 C39 115.8(4) . . ?
C38 O2 Ca1 115.6(3) . . ?
C39 O2 Ca1 117.9(3) . . ?
O2 C39 C40 106.0(4) . . ?
O3 C40 C39 111.5(4) . . ?
C40 O3 C41 118.4(4) . . ?
C40 O3 Ca1 118.9(4) . . ?
C41 O3 Ca1 115.8(3) . . ?
O3 C41 C42 109.2(6) . . ?
O4 C42 C41 103.0(4) . . ?
C42 O4 C43 107.8(3) . . ?
C42 O4 Ca1 118.2(3) . . ?
C43 O4 Ca1 125.0(3) . . ?
O4 C43 C44 108.2(3) . . ?
O5 C44 C43 106.7(3) . . ?
C45 O5 C44 110.7(3) . . ?
C45 O5 Ca1 116.4(3) . . ?
C44 O5 Ca1 113.9(3) . . ?
O5 C45 C46 105.9(3) . . ?
O6 C46 C45 109.4(3) . . ?
C47 O6 C46 113.8(3) . . ?
C47 O6 Ca1 114.9(2) . . ?
C46 O6 Ca1 122.1(2) . . ?
O6 C47 C48 107.0(4) . . ?
O1 C48 C47 107.7(3) . . ?
C148 O11 C137 117.0(6) . . ?
C148 O11 Ca1 117.6(4) . . ?
C137 O11 Ca1 125.5(5) . . ?
O11 C137 C138 105.4(3) . . ?
O12 C138 C137 102.1(8) . . ?
C138 O12 C139 116.2(7) . . ?
C138 O12 Ca1 110.2(5) . . ?
C139 O12 Ca1 111.1(5) . . ?
O12 C139 C140 108.4(6) . . ?
O13 C140 C139 100.6(6) . . ?
C140 O13 C141 104.4(6) . . ?
C140 O13 Ca1 123.4(8) . . ?
C141 O13 Ca1 113.9(4) . . ?
O13 C141 C142 104.1(13) . . ?
O14 C142 C141 119.5(9) . . ?
C142 O14 C143 114.8(5) . . ?
C142 O14 Ca1 109.9(8) . . ?
C143 O14 Ca1 125.0(7) . . ?
O14 C143 C144 108.1(6) . . ?
O15 C144 C143 107.4(6) . . ?
C145 O15 C144 109.8(5) . . ?
C145 O15 Ca1 116.5(5) . . ?
C144 O15 Ca1 114.8(5) . . ?
O15 C145 C146 105.3(6) . . ?
O16 C146 C145 108.8(7) . . ?
C147 O16 C146 118.1(9) . . ?
C147 O16 Ca1 112.2(8) . . ?
C146 O16 Ca1 118.6(5) . . ?
O16 C147 C148 112.0(7) . . ?
O11 C148 C147 106.5(7) . . ?
C1S O1S C4S 99.5(3) . . ?
O1S C1S C2S 115.7(3) . . ?
C1S C2S C3S 101.8(2) . . ?
C4S C3S C2S 101.8(2) . . ?
O1S C4S C3S 115.7(3) . . ?
C4T O1T C1T 99.5(3) . . ?
O1T C1T C2T 115.6(3) . . ?
C1T C2T C3T 101.7(2) . . ?
C4T C3T C2T 101.8(2) . . ?
O1T C4T C3T 115.9(3) . . ?
C201 O200 C204 108.0(3) . . ?
O200 C201 C202 105.2(2) . . ?
C203 C202 C201 103.25(12) . . ?
C202 C203 C204 103.27(13) . . ?
O200 C204 C203 105.3(2) . . ?
C301 O300 C304 108.0(3) . . ?
O300 C301 C302 105.2(2) . . ?
C303 C302 C301 103.25(13) . . ?
C302 C303 C304 103.27(13) . . ?
O300 C304 C303 105.3(3) . . ?

loop_
_geom_bond_atom_site_label_1
_geom_bond_atom_site_label_2
_geom_bond_distance
_geom_bond_site_symmetry_2
_geom_bond_publ_flag
Ca1 O1 2.421(3) . ?
Ca1 N2 2.469(3) . ?
Ca1 O13 2.487(10) . ?
Ca1 O16 2.516(8) . ?
Ca1 N1 2.523(3) . ?
Ca1 O3 2.532(5) . ?
Ca1 N3 2.541(2) . ?
Ca1 O14 2.600(8) . ?
Ca1 O2 2.630(4) . ?
Ca1 O11 2.704(5) . ?
Ca1 O6 2.706(3) . ?
Ca1 O4 2.782(3) . ?
Ca1 O15 2.804(6) . ?
Ca1 O12 2.875(8) . ?
Ca1 O5 2.963(3) . ?
S1 C1 1.761(4) . ?
C1 C2 1.434(5) . ?
C1 C6 1.436(5) . ?
C2 C3 1.398(5) . ?
C2 C7 1.549(5) . ?
C3 C4 1.383(5) . ?
C4 C5 1.388(5) . ?
C4 C11 1.535(5) . ?
C5 C6 1.401(5) . ?
C6 C15 1.551(5) . ?
C7 C8 1.532(5) . ?
C7 C9 1.542(6) . ?
C7 C10 1.548(6) . ?
C11 C12 1.522(6) . ?
C11 C14 1.523(7) . ?
C11 C13 1.530(7) . ?
C15 C17 1.533(5) . ?
C15 C18 1.544(5) . ?
C15 C16 1.549(6) . ?
S2 C19 1.775(4) . ?
C19 C24 1.425(5) . ?
C19 C20 1.435(5) . ?
C20 C21 1.395(5) . ?
C20 C25 1.548(5) . ?
C21 C22 1.371(6) . ?
C22 C23 1.388(6) . ?
C22 C29 1.542(6) . ?
C23 C24 1.386(5) . ?
C24 C33 1.566(5) . ?
C25 C27 1.537(6) . ?
C25 C26 1.540(5) . ?
C25 C28 1.540(6) . ?
C29 C32 1.477(8) . ?
C29 C30 1.516(7) . ?
C29 C31 1.558(8) . ?
C33 C36 1.527(6) . ?
C33 C35 1.529(6) . ?
C33 C34 1.535(6) . ?
O1 C37 1.4257(14) . ?
O1 C48 1.4260(14) . ?
C37 C38 1.473(3) . ?
C38 O2 1.4258(14) . ?
O2 C39 1.4259(15) . ?
C39 C40 1.473(2) . ?
C40 O3 1.4259(14) . ?
O3 C41 1.4260(14) . ?
C41 C42 1.473(2) . ?
C42 O4 1.4258(14) . ?
O4 C43 1.4259(14) . ?
C43 C44 1.473(2) . ?
C44 O5 1.4260(14) . ?
O5 C45 1.4258(14) . ?
C45 C46 1.473(3) . ?
C46 O6 1.4259(14) . ?
O6 C47 1.4259(14) . ?
C47 C48 1.473(3) . ?
O11 C148 1.4259(15) . ?
O11 C137 1.4258(15) . ?
C137 C138 1.473(3) . ?
C138 O12 1.4258(15) . ?
O12 C139 1.4259(15) . ?
C139 C140 1.473(3) . ?
C140 O13 1.4259(15) . ?
O13 C141 1.4259(15) . ?
C141 C142 1.473(3) . ?
C142 O14 1.4258(15) . ?
O14 C143 1.4259(15) . ?
C143 C144 1.473(3) . ?
C144 O15 1.4259(15) . ?
O15 C145 1.4259(15) . ?
C145 C146 1.473(3) . ?
C146 O16 1.4258(15) . ?
O16 C147 1.4259(15) . ?
C147 C148 1.473(3) . ?
O1S C1S 1.397(4) . ?
O1S C4S 1.398(4) . ?
C1S C2S 1.478(3) . ?
C2S C3S 1.530(6) . ?
C3S C4S 1.478(3) . ?
O1T C4T 1.397(4) . ?
O1T C1T 1.398(4) . ?
C1T C2T 1.479(3) . ?
C2T C3T 1.530(6) . ?
C3T C4T 1.478(3) . ?
O200 C201 1.321(3) . ?
O200 C204 1.321(3) . ?
C201 C202 1.579(3) . ?
C202 C203 1.413(5) . ?
C203 C204 1.579(3) . ?
O300 C301 1.321(3) . ?
O300 C304 1.321(3) . ?
C301 C302 1.579(3) . ?
C302 C303 1.413(5) . ?
C303 C304 1.579(3) . ?

loop_
_cod_changelog_entry_id
_cod_changelog_entry_author
_cod_changelog_entry_date
_cod_changelog_entry_text
1 'Vaitkus, Antanas' 2024-11-17T23:38:10+02:00
;
 Replaced the '&G' character sequence with the backslash character ('\')
 in the '_diffrn_measurement_method' data value.
;
